data_7016697
loop_
_publ_author_name
'Petrov, Alex R.'
'Bannenberg, Thomas'
'Daniliuc, Constantin G.'
'Jones, Peter G.'
'Tamm, Matthias'

_publ_section_title
;
 The use of 1,2-dipiperidinoacetylene for the preparation of
 monometallic diaminoacetylene and homo- or heterobimetallic
 diaminodicarbene ruthenium(ii) complexes.
;
_journal_issue 40
_journal_name_full 'Dalton transactions (Cambridge, England : 2003)'
_journal_page_first 10503
_journal_page_last 10512
_journal_paper_doi 10.1039/c1dt10606f
_journal_volume 40
_journal_year 2011
_chemical_formula_sum 'C84 H94 B Cl N2 O3 P2 Ru'
_chemical_formula_weight 1388.88
_chemical_name_systematic
;
?
;
_space_group_IT_number 14
_symmetry_cell_setting monoclinic
_symmetry_space_group_name_Hall '-P 2ybc'
_symmetry_space_group_name_H-M 'P 1 21/c 1'
_atom_sites_solution_hydrogens geom
_atom_sites_solution_primary direct
_atom_sites_solution_secondary difmap
_audit_creation_method SHELXL-97
_cell_angle_alpha 90.00
_cell_angle_beta 97.387(2)
_cell_angle_gamma 90.00
_cell_formula_units_Z 4
_cell_length_a 14.3816(2)
_cell_length_b 26.5861(2)
_cell_length_c 18.6904(2)
_cell_measurement_reflns_used 50831
_cell_measurement_temperature 100(2)
_cell_measurement_theta_max 75.7483
_cell_measurement_theta_min 3.5138
_cell_volume 7086.98(14)
_computing_cell_refinement
;
CrysAlisPro, Oxford Diffraction Ltd.,
Version 1.171.33.55 (release 05-01-2010 CrysAlis171 .NET)
(compiled Jan 5 2010,16:28:46)
;
_computing_data_collection
;
CrysAlisPro, Oxford Diffraction Ltd.,
Version 1.171.33.55 (release 05-01-2010 CrysAlis171 .NET)
(compiled Jan 5 2010,16:28:46)
;
_computing_data_reduction
;
CrysAlisPro, Oxford Diffraction Ltd.,
Version 1.171.33.55 (release 05-01-2010 CrysAlis171 .NET)
(compiled Jan 5 2010,16:28:46)
;
_computing_molecular_graphics 'BRUKER XP'
_computing_publication_material SHELXL-97
_computing_structure_refinement 'SHELXL-97 (Sheldrick, 1997)'
_computing_structure_solution 'SHELXS-97 (Sheldrick, 1990)'
_diffrn_ambient_temperature 100(2)
_diffrn_detector_area_resol_mean 10.3543
_diffrn_measured_fraction_theta_full 0.999
_diffrn_measured_fraction_theta_max 0.994
_diffrn_measurement_device_type 'Xcalibur, Atlas, Nova'
_diffrn_measurement_method '\w scans'
_diffrn_radiation_monochromator mirror
_diffrn_radiation_source 'Nova (Cu) X-ray Source'
_diffrn_radiation_type 'Cu K\a'
_diffrn_radiation_wavelength 1.54184
_diffrn_reflns_av_R_equivalents 0.0352
_diffrn_reflns_av_sigmaI/netI 0.0199
_diffrn_reflns_limit_h_max 15
_diffrn_reflns_limit_h_min -18
_diffrn_reflns_limit_k_max 33
_diffrn_reflns_limit_k_min -32
_diffrn_reflns_limit_l_max 23
_diffrn_reflns_limit_l_min -23
_diffrn_reflns_number 84768
_diffrn_reflns_theta_full 72.50
_diffrn_reflns_theta_max 75.94
_diffrn_reflns_theta_min 3.52
_exptl_absorpt_coefficient_mu 2.958
_exptl_absorpt_correction_T_max 1.00000
_exptl_absorpt_correction_T_min 0.87715
_exptl_absorpt_correction_type multi-scan
_exptl_absorpt_process_details
;
CrysAlisPro, Oxford Diffraction Ltd.,
Version 1.171.33.55 (release 05-01-2010 CrysAlis171 .NET)
(compiled Jan 5 2010,16:28:46)
;
_exptl_crystal_colour wine-red
_exptl_crystal_density_diffrn 1.302
_exptl_crystal_density_method 'not measured'
_exptl_crystal_description prism
_exptl_crystal_F_000 2928
_exptl_crystal_size_max 0.10
_exptl_crystal_size_mid 0.09
_exptl_crystal_size_min 0.04
_refine_diff_density_max 0.503
_refine_diff_density_min -0.685
_refine_diff_density_rms 0.049
_refine_ls_extinction_method none
_refine_ls_goodness_of_fit_ref 1.088
_refine_ls_hydrogen_treatment riding
_refine_ls_matrix_type full
_refine_ls_number_parameters 712
_refine_ls_number_reflns 14703
_refine_ls_number_restraints 0
_refine_ls_restrained_S_all 1.088
_refine_ls_R_factor_all 0.0344
_refine_ls_R_factor_gt 0.0306
_refine_ls_shift/su_max 0.002
_refine_ls_shift/su_mean 0.000
_refine_ls_structure_factor_coef Fsqd
_refine_ls_weighting_details 'calc w=1/[\s^2^(Fo^2^)+(0.0516P)^2^+1.0084P] where P=(Fo^2^+2Fc^2^)/3'
_refine_ls_weighting_scheme calc
_refine_ls_wR_factor_gt 0.0832
_refine_ls_wR_factor_ref 0.0846
_reflns_number_gt 12917
_reflns_number_total 14703
_reflns_threshold_expression >2sigma(I)
_cod_data_source_file c1dt10606f.txt
_cod_data_source_block pet19a
_cod_original_cell_volume 7086.97(14)
_cod_original_sg_symbol_H-M 'P 21/c'
_cod_database_code 7016697

loop_
_symmetry_equiv_pos_as_xyz
'x, y, z'
'-x, y+1/2, -z+1/2'
'-x, -y, -z'
'x, -y-1/2, z-1/2'

loop_
_atom_site_label
_atom_site_type_symbol
_atom_site_fract_x
_atom_site_fract_y
_atom_site_fract_z
_atom_site_U_iso_or_equiv
_atom_site_adp_type
_atom_site_occupancy
_atom_site_symmetry_multiplicity
_atom_site_calc_flag
_atom_site_refinement_flags
Ru Ru 0.316595(7) 0.479830(4) 0.820507(6) 0.02571(5) Uani 1 1 d .
Cl Cl 0.38262(3) 0.547463(15) 0.89411(2) 0.03825(9) Uani 1 1 d .
P1 P 0.19895(3) 0.476319(14) 0.89933(2) 0.02664(8) Uani 1 1 d .
P2 P 0.44537(3) 0.485288(14) 0.75130(2) 0.02635(8) Uani 1 1 d .
N1 N 0.18686(10) 0.44337(6) 0.68650(8) 0.0346(3) Uani 1 1 d .
N2 N 0.32009(9) 0.36475(5) 0.81863(7) 0.0302(3) Uani 1 1 d .
B B 1.08131(14) 0.16944(7) 0.84848(11) 0.0355(4) Uani 1 1 d .
C1 C 0.24267(11) 0.44110(6) 0.74681(9) 0.0297(3) Uani 1 1 d .
C2 C 0.29569(10) 0.41012(6) 0.79750(9) 0.0286(3) Uani 1 1 d .
C3 C 0.16523(13) 0.49297(7) 0.65241(10) 0.0392(4) Uani 1 1 d .
H3A H 0.1977 0.4961 0.6090 0.047 Uiso 1 1 calc R
H3B H 0.1888 0.5199 0.6866 0.047 Uiso 1 1 calc R
C4 C 0.06071(13) 0.49966(7) 0.63104(11) 0.0412(4) Uani 1 1 d .
H4A H 0.0488 0.5317 0.6045 0.049 Uiso 1 1 calc R
H4B H 0.0289 0.5012 0.6749 0.049 Uiso 1 1 calc R
C5 C 0.02101(13) 0.45580(8) 0.58326(11) 0.0437(4) Uani 1 1 d .
H5A H -0.0477 0.4596 0.5716 0.052 Uiso 1 1 calc R
H5B H 0.0489 0.4560 0.5375 0.052 Uiso 1 1 calc R
C6 C 0.04333(13) 0.40611(7) 0.62261(11) 0.0419(4) Uani 1 1 d .
H6A H 0.0119 0.4051 0.6667 0.050 Uiso 1 1 calc R
H6B H 0.0189 0.3779 0.5911 0.050 Uiso 1 1 calc R
C7 C 0.14830(14) 0.39990(7) 0.64314(11) 0.0430(4) Uani 1 1 d .
H7A H 0.1610 0.3686 0.6713 0.052 Uiso 1 1 calc R
H7B H 0.1792 0.3973 0.5989 0.052 Uiso 1 1 calc R
C8 C 0.39299(12) 0.35776(6) 0.88109(9) 0.0336(3) Uani 1 1 d .
H8A H 0.3662 0.3397 0.9200 0.040 Uiso 1 1 calc R
H8B H 0.4156 0.3910 0.9000 0.040 Uiso 1 1 calc R
C9 C 0.47449(12) 0.32777(6) 0.85830(11) 0.0377(4) Uani 1 1 d .
H9A H 0.5217 0.3217 0.9008 0.045 Uiso 1 1 calc R
H9B H 0.5048 0.3474 0.8227 0.045 Uiso 1 1 calc R
C10 C 0.44020(13) 0.27753(6) 0.82515(11) 0.0404(4) Uani 1 1 d .
H10A H 0.4931 0.2598 0.8071 0.048 Uiso 1 1 calc R
H10B H 0.4174 0.2562 0.8627 0.048 Uiso 1 1 calc R
C11 C 0.36148(13) 0.28512(6) 0.76328(11) 0.0394(4) Uani 1 1 d .
H11A H 0.3365 0.2520 0.7461 0.047 Uiso 1 1 calc R
H11B H 0.3868 0.3020 0.7227 0.047 Uiso 1 1 calc R
C12 C 0.28214(12) 0.31689(6) 0.78669(10) 0.0364(4) Uani 1 1 d .
H12A H 0.2350 0.3240 0.7445 0.044 Uiso 1 1 calc R
H12B H 0.2508 0.2981 0.8226 0.044 Uiso 1 1 calc R
C13 C 0.23746(11) 0.44645(6) 0.98630(9) 0.0306(3) Uani 1 1 d .
C14 C 0.33200(12) 0.44603(6) 1.01403(9) 0.0338(3) Uani 1 1 d .
H14 H 0.3767 0.4620 0.9883 0.041 Uiso 1 1 calc R
C15 C 0.36108(13) 0.42224(7) 1.07956(10) 0.0412(4) Uani 1 1 d .
H15 H 0.4256 0.4222 1.0985 0.049 Uiso 1 1 calc R
C16 C 0.29661(15) 0.39866(7) 1.11715(10) 0.0436(4) Uani 1 1 d .
H16 H 0.3170 0.3821 1.1614 0.052 Uiso 1 1 calc R
C17 C 0.20213(14) 0.39929(7) 1.09004(10) 0.0407(4) Uani 1 1 d .
H17 H 0.1576 0.3833 1.1159 0.049 Uiso 1 1 calc R
C18 C 0.17270(12) 0.42334(7) 1.02511(9) 0.0356(3) Uani 1 1 d .
H18 H 0.1079 0.4241 1.0070 0.043 Uiso 1 1 calc R
C19 C 0.14700(11) 0.53638(6) 0.92077(9) 0.0296(3) Uani 1 1 d .
C20 C 0.12227(11) 0.54666(7) 0.98876(9) 0.0334(3) Uani 1 1 d .
H20 H 0.1342 0.5224 1.0262 0.040 Uiso 1 1 calc R
C21 C 0.08017(12) 0.59224(7) 1.00232(10) 0.0379(4) Uani 1 1 d .
H21 H 0.0635 0.5990 1.0490 0.046 Uiso 1 1 calc R
C22 C 0.06254(13) 0.62761(7) 0.94844(11) 0.0407(4) Uani 1 1 d .
H22 H 0.0337 0.6586 0.9579 0.049 Uiso 1 1 calc R
C23 C 0.08689(16) 0.61789(7) 0.88075(11) 0.0480(4) Uani 1 1 d .
H23 H 0.0743 0.6422 0.8435 0.058 Uiso 1 1 calc R
C24 C 0.12997(15) 0.57250(7) 0.86676(10) 0.0417(4) Uani 1 1 d .
H24 H 0.1477 0.5663 0.8203 0.050 Uiso 1 1 calc R
C25 C 0.09851(11) 0.43741(6) 0.86371(8) 0.0287(3) Uani 1 1 d .
C26 C 0.10927(11) 0.38515(6) 0.86370(9) 0.0315(3) Uani 1 1 d .
H26 H 0.1659 0.3706 0.8862 0.038 Uiso 1 1 calc R
C27 C 0.03817(12) 0.35417(6) 0.83116(10) 0.0344(3) Uani 1 1 d .
H27 H 0.0467 0.3187 0.8309 0.041 Uiso 1 1 calc R
C28 C -0.04528(12) 0.37518(7) 0.79898(10) 0.0365(4) Uani 1 1 d .
H28 H -0.0940 0.3542 0.7765 0.044 Uiso 1 1 calc R
C29 C -0.05723(12) 0.42680(7) 0.79984(10) 0.0367(4) Uani 1 1 d .
H29 H -0.1149 0.4410 0.7787 0.044 Uiso 1 1 calc R
C30 C 0.01404(11) 0.45817(6) 0.83128(9) 0.0324(3) Uani 1 1 d .
H30 H 0.0054 0.4936 0.8307 0.039 Uiso 1 1 calc R
C31 C 0.54864(11) 0.45189(6) 0.79466(9) 0.0293(3) Uani 1 1 d .
C32 C 0.60893(11) 0.42543(6) 0.75548(10) 0.0349(3) Uani 1 1 d .
H32 H 0.5964 0.4238 0.7044 0.042 Uiso 1 1 calc R
C33 C 0.68714(13) 0.40150(7) 0.79122(12) 0.0423(4) Uani 1 1 d .
H33 H 0.7281 0.3835 0.7645 0.051 Uiso 1 1 calc R
C34 C 0.70582(13) 0.40377(7) 0.86581(12) 0.0436(4) Uani 1 1 d .
H34 H 0.7593 0.3871 0.8900 0.052 Uiso 1 1 calc R
C35 C 0.64697(13) 0.43025(7) 0.90523(10) 0.0393(4) Uani 1 1 d .
H35 H 0.6603 0.4321 0.9563 0.047 Uiso 1 1 calc R
C36 C 0.56805(11) 0.45414(6) 0.86966(9) 0.0320(3) Uani 1 1 d .
H36 H 0.5272 0.4721 0.8966 0.038 Uiso 1 1 calc R
C37 C 0.42297(11) 0.45701(6) 0.66117(9) 0.0322(3) Uani 1 1 d .
C38 C 0.40537(13) 0.40543(7) 0.65521(10) 0.0386(4) Uani 1 1 d .
H38 H 0.4097 0.3854 0.6976 0.046 Uiso 1 1 calc R
C39 C 0.38152(15) 0.38306(8) 0.58809(11) 0.0472(4) Uani 1 1 d .
H39 H 0.3691 0.3480 0.5848 0.057 Uiso 1 1 calc R
C40 C 0.37596(15) 0.41192(9) 0.52626(11) 0.0516(5) Uani 1 1 d .
H40 H 0.3596 0.3968 0.4803 0.062 Uiso 1 1 calc R
C41 C 0.39424(15) 0.46285(9) 0.53133(11) 0.0499(5) Uani 1 1 d .
H41 H 0.3912 0.4825 0.4887 0.060 Uiso 1 1 calc R
C42 C 0.41707(13) 0.48568(7) 0.59840(10) 0.0400(4) Uani 1 1 d .
H42 H 0.4286 0.5209 0.6013 0.048 Uiso 1 1 calc R
C43 C 0.49057(11) 0.54702(6) 0.73030(9) 0.0299(3) Uani 1 1 d .
C44 C 0.58077(11) 0.55208(6) 0.71258(9) 0.0321(3) Uani 1 1 d .
H44 H 0.6222 0.5241 0.7175 0.039 Uiso 1 1 calc R
C45 C 0.61106(12) 0.59787(6) 0.68764(10) 0.0353(3) Uani 1 1 d .
H45 H 0.6729 0.6011 0.6754 0.042 Uiso 1 1 calc R
C46 C 0.55105(15) 0.63828(7) 0.68078(12) 0.0470(4) Uani 1 1 d .
H46 H 0.5712 0.6695 0.6633 0.056 Uiso 1 1 calc R
C47 C 0.46119(17) 0.63372(8) 0.69929(17) 0.0655(7) Uani 1 1 d .
H47 H 0.4199 0.6618 0.6946 0.079 Uiso 1 1 calc R
C48 C 0.43130(14) 0.58800(8) 0.72482(14) 0.0525(5) Uani 1 1 d .
H48 H 0.3701 0.5851 0.7384 0.063 Uiso 1 1 calc R
C49 C 0.97846(13) 0.15615(6) 0.87257(10) 0.0371(4) Uani 1 1 d .
C50 C 0.90536(14) 0.13955(7) 0.82088(11) 0.0447(4) Uani 1 1 d .
H50 H 0.9148 0.1396 0.7715 0.054 Uiso 1 1 calc R
C51 C 0.82065(15) 0.12316(8) 0.83880(13) 0.0517(5) Uani 1 1 d .
H51 H 0.7724 0.1134 0.8019 0.062 Uiso 1 1 calc R
C52 C 0.80547(14) 0.12077(8) 0.90941(14) 0.0523(5) Uani 1 1 d .
H52 H 0.7474 0.1088 0.9218 0.063 Uiso 1 1 calc R
C53 C 0.87630(15) 0.13607(9) 0.96299(13) 0.0504(5) Uani 1 1 d .
H53 H 0.8670 0.1343 1.0123 0.061 Uiso 1 1 calc R
C54 C 0.96065(13) 0.15391(8) 0.94387(11) 0.0427(4) Uani 1 1 d .
H54 H 1.0078 0.1650 0.9809 0.051 Uiso 1 1 calc R
C55 C 1.07317(14) 0.20205(6) 0.77263(10) 0.0398(4) Uani 1 1 d .
C56 C 0.99502(16) 0.23124(7) 0.74620(10) 0.0458(4) Uani 1 1 d .
H56 H 0.9425 0.2319 0.7723 0.055 Uiso 1 1 calc R
C57 C 0.9919(2) 0.25951(8) 0.68231(12) 0.0570(6) Uani 1 1 d .
H57 H 0.9376 0.2787 0.6658 0.068 Uiso 1 1 calc R
C58 C 1.0670(2) 0.25954(8) 0.64363(11) 0.0575(6) Uani 1 1 d .
H58 H 1.0646 0.2782 0.6001 0.069 Uiso 1 1 calc R
C59 C 1.14603(18) 0.23214(8) 0.66899(11) 0.0516(5) Uani 1 1 d .
H59 H 1.1988 0.2324 0.6432 0.062 Uiso 1 1 calc R
C60 C 1.14858(15) 0.20418(7) 0.73223(10) 0.0443(4) Uani 1 1 d .
H60 H 1.2038 0.1858 0.7487 0.053 Uiso 1 1 calc R
C61 C 1.12638(12) 0.11333(6) 0.83964(10) 0.0344(3) Uani 1 1 d .
C62 C 1.15762(12) 0.08427(7) 0.90102(10) 0.0368(4) Uani 1 1 d .
H62 H 1.1569 0.0988 0.9474 0.044 Uiso 1 1 calc R
C63 C 1.18930(13) 0.03538(7) 0.89643(11) 0.0403(4) Uani 1 1 d .
H63 H 1.2090 0.0170 0.9393 0.048 Uiso 1 1 calc R
C64 C 1.19257(13) 0.01294(7) 0.82965(12) 0.0413(4) Uani 1 1 d .
H64 H 1.2153 -0.0204 0.8263 0.050 Uiso 1 1 calc R
C65 C 1.16197(13) 0.04038(7) 0.76808(11) 0.0405(4) Uani 1 1 d .
H65 H 1.1637 0.0257 0.7219 0.049 Uiso 1 1 calc R
C66 C 1.12866(12) 0.08929(7) 0.77326(10) 0.0374(4) Uani 1 1 d .
H66 H 1.1067 0.1070 0.7302 0.045 Uiso 1 1 calc R
C67 C 1.14741(13) 0.20413(6) 0.90746(9) 0.0349(3) Uani 1 1 d .
C68 C 1.11130(14) 0.24644(7) 0.93910(10) 0.0402(4) Uani 1 1 d .
H68 H 1.0460 0.2531 0.9293 0.048 Uiso 1 1 calc R
C69 C 1.16716(15) 0.27895(7) 0.98415(10) 0.0447(4) Uani 1 1 d .
H69 H 1.1397 0.3073 1.0041 0.054 Uiso 1 1 calc R
C70 C 1.26241(15) 0.27044(7) 1.00025(10) 0.0448(4) Uani 1 1 d .
H70 H 1.3006 0.2926 1.0312 0.054 Uiso 1 1 calc R
C71 C 1.30101(14) 0.22889(7) 0.97029(10) 0.0413(4) Uani 1 1 d .
H71 H 1.3662 0.2222 0.9810 0.050 Uiso 1 1 calc R
C72 C 1.24444(13) 0.19691(6) 0.92450(10) 0.0373(4) Uani 1 1 d .
H72 H 1.2727 0.1690 0.9039 0.045 Uiso 1 1 calc R

loop_
_atom_site_aniso_label
_atom_site_aniso_U_11
_atom_site_aniso_U_22
_atom_site_aniso_U_33
_atom_site_aniso_U_23
_atom_site_aniso_U_13
_atom_site_aniso_U_12
Ru 0.02317(7) 0.02165(7) 0.03130(7) -0.00188(4) -0.00038(4) -0.00217(4)
Cl 0.03526(19) 0.03208(19) 0.0468(2) -0.01022(16) 0.00300(16) -0.00838(15)
P1 0.02396(17) 0.02398(17) 0.03106(19) -0.00179(13) -0.00004(14) -0.00183(13)
P2 0.02397(17) 0.02296(17) 0.03118(19) -0.00005(14) 0.00002(14) -0.00184(13)
N1 0.0341(7) 0.0297(7) 0.0368(7) -0.0022(6) -0.0078(6) -0.0010(5)
N2 0.0306(6) 0.0207(6) 0.0382(7) -0.0017(5) 0.0002(5) -0.0004(5)
B 0.0405(10) 0.0303(9) 0.0341(9) 0.0007(7) -0.0010(8) -0.0008(7)
C1 0.0261(7) 0.0271(7) 0.0354(8) -0.0011(6) 0.0021(6) -0.0009(6)
C2 0.0250(7) 0.0274(7) 0.0329(8) -0.0015(6) 0.0013(6) -0.0017(6)
C3 0.0375(9) 0.0350(9) 0.0423(9) 0.0045(7) -0.0053(7) 0.0001(7)
C4 0.0364(9) 0.0392(9) 0.0448(10) -0.0021(8) -0.0067(7) 0.0032(7)
C5 0.0371(9) 0.0458(10) 0.0446(10) -0.0064(8) -0.0086(8) 0.0044(8)
C6 0.0399(9) 0.0403(9) 0.0425(10) -0.0091(8) -0.0062(7) -0.0059(7)
C7 0.0453(10) 0.0357(9) 0.0437(10) -0.0091(7) -0.0108(8) 0.0035(7)
C8 0.0363(8) 0.0266(7) 0.0363(8) 0.0021(6) -0.0015(7) 0.0007(6)
C9 0.0333(8) 0.0270(8) 0.0511(10) 0.0033(7) -0.0014(7) 0.0029(6)
C10 0.0386(9) 0.0257(8) 0.0573(11) 0.0003(7) 0.0075(8) 0.0041(7)
C11 0.0439(9) 0.0244(8) 0.0500(10) -0.0058(7) 0.0066(8) -0.0005(7)
C12 0.0364(8) 0.0230(7) 0.0479(10) -0.0055(7) -0.0011(7) -0.0020(6)
C13 0.0320(8) 0.0254(7) 0.0327(8) -0.0024(6) -0.0018(6) -0.0012(6)
C14 0.0327(8) 0.0278(7) 0.0393(8) -0.0034(6) -0.0013(6) -0.0035(6)
C15 0.0392(9) 0.0364(9) 0.0433(10) -0.0033(7) -0.0130(7) -0.0040(7)
C16 0.0570(11) 0.0370(9) 0.0330(9) 0.0003(7) -0.0088(8) -0.0046(8)
C17 0.0483(10) 0.0384(9) 0.0346(9) -0.0003(7) 0.0015(7) -0.0087(8)
C18 0.0346(8) 0.0371(9) 0.0342(8) -0.0020(7) 0.0013(7) -0.0048(7)
C19 0.0248(7) 0.0269(7) 0.0358(8) -0.0041(6) -0.0013(6) -0.0016(6)
C20 0.0267(7) 0.0372(8) 0.0353(8) -0.0018(6) -0.0001(6) 0.0021(6)
C21 0.0311(8) 0.0417(9) 0.0407(9) -0.0074(7) 0.0031(7) 0.0035(7)
C22 0.0384(9) 0.0343(9) 0.0481(10) -0.0073(7) 0.0001(7) 0.0051(7)
C23 0.0646(12) 0.0329(9) 0.0456(10) 0.0031(8) 0.0039(9) 0.0084(8)
C24 0.0566(11) 0.0309(8) 0.0378(9) -0.0010(7) 0.0070(8) 0.0047(8)
C25 0.0264(7) 0.0275(7) 0.0317(7) -0.0015(6) 0.0015(6) -0.0021(6)
C26 0.0262(7) 0.0299(8) 0.0377(8) -0.0012(6) 0.0012(6) -0.0001(6)
C27 0.0338(8) 0.0266(7) 0.0419(9) -0.0031(6) 0.0017(7) -0.0032(6)
C28 0.0325(8) 0.0345(8) 0.0404(9) -0.0042(7) -0.0031(7) -0.0062(7)
C29 0.0304(8) 0.0352(9) 0.0421(9) 0.0030(7) -0.0039(7) -0.0009(6)
C30 0.0307(8) 0.0283(7) 0.0366(8) 0.0004(6) -0.0015(6) -0.0006(6)
C31 0.0261(7) 0.0224(7) 0.0384(8) -0.0004(6) -0.0001(6) -0.0030(5)
C32 0.0296(8) 0.0313(8) 0.0434(9) -0.0022(7) 0.0029(7) 0.0006(6)
C33 0.0320(8) 0.0369(9) 0.0572(11) -0.0059(8) 0.0031(8) 0.0054(7)
C34 0.0331(8) 0.0352(9) 0.0582(12) -0.0007(8) -0.0114(8) 0.0043(7)
C35 0.0396(9) 0.0324(8) 0.0422(9) -0.0014(7) -0.0089(7) -0.0015(7)
C36 0.0299(7) 0.0266(7) 0.0380(8) -0.0025(6) -0.0016(6) -0.0022(6)
C37 0.0265(7) 0.0351(8) 0.0337(8) -0.0029(6) -0.0004(6) -0.0038(6)
C38 0.0437(9) 0.0361(9) 0.0363(9) -0.0059(7) 0.0054(7) -0.0077(7)
C39 0.0508(11) 0.0449(10) 0.0464(10) -0.0136(8) 0.0080(8) -0.0128(8)
C40 0.0499(11) 0.0662(13) 0.0370(10) -0.0132(9) -0.0014(8) -0.0123(10)
C41 0.0493(11) 0.0621(13) 0.0353(9) 0.0026(9) -0.0056(8) -0.0067(10)
C42 0.0392(9) 0.0437(10) 0.0350(9) 0.0035(7) -0.0037(7) -0.0055(7)
C43 0.0297(7) 0.0247(7) 0.0345(8) 0.0006(6) 0.0004(6) -0.0024(6)
C44 0.0296(7) 0.0278(8) 0.0377(8) 0.0021(6) -0.0003(6) -0.0014(6)
C45 0.0334(8) 0.0332(8) 0.0391(9) 0.0025(7) 0.0033(7) -0.0058(6)
C46 0.0528(11) 0.0273(8) 0.0628(12) 0.0094(8) 0.0145(9) -0.0029(8)
C47 0.0569(13) 0.0326(10) 0.113(2) 0.0225(12) 0.0332(13) 0.0145(9)
C48 0.0382(10) 0.0345(9) 0.0879(16) 0.0140(10) 0.0204(10) 0.0051(8)
C49 0.0391(9) 0.0279(8) 0.0430(9) 0.0029(7) 0.0002(7) 0.0050(7)
C50 0.0473(10) 0.0373(9) 0.0478(10) -0.0021(8) -0.0010(8) -0.0004(8)
C51 0.0439(10) 0.0438(11) 0.0644(13) 0.0000(9) -0.0044(9) -0.0013(8)
C52 0.0339(9) 0.0431(11) 0.0795(15) 0.0068(10) 0.0060(9) 0.0033(8)
C53 0.0453(10) 0.0524(12) 0.0546(12) 0.0132(9) 0.0104(9) 0.0084(9)
C54 0.0388(9) 0.0436(10) 0.0448(10) 0.0067(8) 0.0018(8) 0.0054(8)
C55 0.0561(11) 0.0267(8) 0.0344(8) -0.0030(6) -0.0027(8) -0.0047(7)
C56 0.0681(13) 0.0306(9) 0.0368(9) -0.0015(7) 0.0000(9) 0.0054(9)
C57 0.0923(17) 0.0313(9) 0.0431(11) -0.0007(8) -0.0072(11) 0.0105(10)
C58 0.1052(19) 0.0338(9) 0.0324(9) 0.0006(7) 0.0048(11) -0.0077(11)
C59 0.0780(15) 0.0394(10) 0.0365(10) -0.0006(8) 0.0046(9) -0.0160(10)
C60 0.0581(11) 0.0362(9) 0.0375(9) -0.0011(7) 0.0022(8) -0.0130(8)
C61 0.0330(8) 0.0297(8) 0.0396(9) 0.0010(7) 0.0020(7) -0.0044(6)
C62 0.0356(8) 0.0331(8) 0.0408(9) 0.0008(7) 0.0022(7) -0.0032(7)
C63 0.0355(9) 0.0315(8) 0.0521(11) 0.0058(7) -0.0006(8) -0.0031(7)
C64 0.0344(9) 0.0289(8) 0.0599(12) -0.0026(8) 0.0034(8) -0.0027(7)
C65 0.0370(9) 0.0346(9) 0.0501(10) -0.0070(7) 0.0060(8) -0.0074(7)
C66 0.0373(9) 0.0336(8) 0.0404(9) -0.0007(7) 0.0019(7) -0.0052(7)
C67 0.0438(9) 0.0302(8) 0.0301(8) 0.0044(6) 0.0022(7) -0.0024(7)
C68 0.0482(10) 0.0356(9) 0.0357(9) 0.0007(7) 0.0016(7) 0.0034(7)
C69 0.0632(12) 0.0337(9) 0.0368(9) -0.0026(7) 0.0047(8) 0.0019(8)
C70 0.0623(12) 0.0370(9) 0.0337(9) -0.0017(7) 0.0005(8) -0.0120(8)
C71 0.0420(9) 0.0406(9) 0.0398(9) 0.0063(7) -0.0001(7) -0.0071(7)
C72 0.0448(9) 0.0286(8) 0.0385(9) 0.0019(6) 0.0051(7) -0.0016(7)

loop_
_atom_type_symbol
_atom_type_description
_atom_type_scat_dispersion_real
_atom_type_scat_dispersion_imag
_atom_type_scat_source
C C 0.0181 0.0091 'International Tables Vol C Tables 4.2.6.8 and 6.1.1.4'
H H 0.0000 0.0000 'International Tables Vol C Tables 4.2.6.8 and 6.1.1.4'
N N 0.0311 0.0180 'International Tables Vol C Tables 4.2.6.8 and 6.1.1.4'
P P 0.2955 0.4335 'International Tables Vol C Tables 4.2.6.8 and 6.1.1.4'
Cl Cl 0.3639 0.7018 'International Tables Vol C Tables 4.2.6.8 and 6.1.1.4'
Ru Ru 0.0552 3.2960 'International Tables Vol C Tables 4.2.6.8 and 6.1.1.4'
B B 0.0090 0.0039 'International Tables Vol C Tables 4.2.6.8 and 6.1.1.4'
O O 0.0492 0.0322 'International Tables Vol C Tables 4.2.6.8 and 6.1.1.4'

loop_
_geom_angle_atom_site_label_1
_geom_angle_atom_site_label_2
_geom_angle_atom_site_label_3
_geom_angle
C2 Ru C1 42.85(7)
C2 Ru P1 89.86(5)
C1 Ru P1 92.90(5)
C2 Ru Cl 153.78(5)
C1 Ru Cl 163.19(5)
P1 Ru Cl 86.253(14)
C2 Ru P2 92.71(5)
C1 Ru P2 92.30(5)
P1 Ru P2 174.475(14)
Cl Ru P2 89.294(14)
C19 P1 C13 105.66(7)
C19 P1 C25 104.33(7)
C13 P1 C25 102.26(7)
C19 P1 Ru 116.33(6)
C13 P1 Ru 114.09(6)
C25 P1 Ru 112.76(5)
C43 P2 C31 103.91(7)
C43 P2 C37 101.32(8)
C31 P2 C37 104.17(8)
C43 P2 Ru 119.45(6)
C31 P2 Ru 111.82(5)
C37 P2 Ru 114.46(5)
C1 N1 C7 125.89(15)
C1 N1 C3 119.17(14)
C7 N1 C3 114.66(14)
C2 N2 C8 119.48(13)
C2 N2 C12 127.06(14)
C8 N2 C12 113.46(13)
C49 B C67 113.65(15)
C49 B C61 102.33(14)
C67 B C61 112.05(14)
C49 B C55 112.44(15)
C67 B C55 104.59(14)
C61 B C55 112.04(15)
N1 C1 C2 146.56(16)
N1 C1 Ru 144.95(13)
C2 C1 Ru 68.23(9)
N2 C2 C1 148.11(15)
N2 C2 Ru 142.96(12)
C1 C2 Ru 68.92(9)
N1 C3 C4 111.38(15)
C3 C4 C5 110.28(16)
C6 C5 C4 109.76(15)
C7 C6 C5 110.90(16)
N1 C7 C6 110.15(15)
N2 C8 C9 109.78(14)
C8 C9 C10 110.57(14)
C11 C10 C9 111.20(14)
C10 C11 C12 111.41(15)
N2 C12 C11 109.91(14)
C14 C13 C18 119.26(15)
C14 C13 P1 120.26(13)
C18 C13 P1 120.48(12)
C13 C14 C15 119.95(16)
C16 C15 C14 120.45(17)
C15 C16 C17 119.86(17)
C16 C17 C18 119.90(18)
C17 C18 C13 120.57(16)
C20 C19 C24 119.04(16)
C20 C19 P1 122.11(13)
C24 C19 P1 118.83(13)
C19 C20 C21 120.40(16)
C22 C21 C20 120.29(17)
C21 C22 C23 119.87(17)
C22 C23 C24 120.29(18)
C19 C24 C23 120.09(18)
C26 C25 C30 118.81(14)
C26 C25 P1 118.64(12)
C30 C25 P1 122.35(12)
C27 C26 C25 120.88(15)
C28 C27 C26 119.82(16)
C29 C28 C27 119.72(15)
C28 C29 C30 120.90(16)
C29 C30 C25 119.86(15)
C36 C31 C32 119.44(15)
C36 C31 P2 118.10(12)
C32 C31 P2 122.45(13)
C33 C32 C31 119.92(17)
C34 C33 C32 120.30(17)
C35 C34 C33 120.31(16)
C34 C35 C36 119.64(17)
C35 C36 C31 120.38(16)
C42 C37 C38 118.65(16)
C42 C37 P2 122.25(14)
C38 C37 P2 118.97(13)
C39 C38 C37 120.88(18)
C40 C39 C38 119.88(19)
C41 C40 C39 119.85(19)
C40 C41 C42 120.64(19)
C37 C42 C41 120.09(18)
C48 C43 C44 119.62(16)
C48 C43 P2 119.49(13)
C44 C43 P2 120.56(12)
C43 C44 C45 120.47(16)
C46 C45 C44 119.66(16)
C45 C46 C47 120.21(17)
C46 C47 C48 120.04(19)
C43 C48 C47 119.96(18)
C54 C49 C50 115.60(18)
C54 C49 B 123.82(16)
C50 C49 B 120.06(17)
C51 C50 C49 122.7(2)
C52 C51 C50 120.4(2)
C51 C52 C53 119.2(2)
C54 C53 C52 119.7(2)
C49 C54 C53 122.34(19)
C60 C55 C56 115.40(18)
C60 C55 B 120.62(17)
C56 C55 B 123.89(18)
C55 C56 C57 122.1(2)
C58 C57 C56 120.3(2)
C57 C58 C59 119.13(19)
C58 C59 C60 120.2(2)
C59 C60 C55 122.8(2)
C66 C61 C62 115.50(16)
C66 C61 B 123.92(16)
C62 C61 B 120.31(16)
C63 C62 C61 122.54(18)
C62 C63 C64 120.56(18)
C65 C64 C63 118.42(17)
C64 C65 C66 120.61(18)
C65 C66 C61 122.34(18)
C68 C67 C72 115.18(16)
C68 C67 B 121.33(16)
C72 C67 B 123.21(16)
C69 C68 C67 122.60(18)
C70 C69 C68 120.66(18)
C69 C70 C71 118.64(18)
C70 C71 C72 120.15(18)
C71 C72 C67 122.76(17)

loop_
_geom_bond_atom_site_label_1
_geom_bond_atom_site_label_2
_geom_bond_distance
Ru C2 1.9174(16)
Ru C1 1.9265(16)
Ru P1 2.3839(4)
Ru Cl 2.3856(4)
Ru P2 2.3959(4)
P1 C19 1.8291(16)
P1 C13 1.8298(17)
P1 C25 1.8310(16)
P2 C43 1.8265(16)
P2 C31 1.8279(16)
P2 C37 1.8349(17)
N1 C1 1.298(2)
N1 C7 1.478(2)
N1 C3 1.480(2)
N2 C2 1.303(2)
N2 C8 1.477(2)
N2 C12 1.480(2)
B C49 1.639(3)
B C67 1.643(3)
B C61 1.643(3)
B C55 1.653(3)
C1 C2 1.404(2)
C3 C4 1.515(2)
C4 C5 1.534(3)
C5 C6 1.526(3)
C6 C7 1.518(3)
C8 C9 1.523(2)
C9 C10 1.527(2)
C10 C11 1.524(3)
C11 C12 1.528(2)
C13 C14 1.391(2)
C13 C18 1.394(2)
C14 C15 1.394(3)
C15 C16 1.383(3)
C16 C17 1.388(3)
C17 C18 1.389(3)
C19 C20 1.390(2)
C19 C24 1.392(2)
C20 C21 1.392(2)
C21 C22 1.377(3)
C22 C23 1.380(3)
C23 C24 1.397(3)
C25 C26 1.398(2)
C25 C30 1.399(2)
C26 C27 1.391(2)
C27 C28 1.389(2)
C28 C29 1.383(3)
C29 C30 1.391(2)
C31 C36 1.395(2)
C31 C32 1.395(2)
C32 C33 1.387(2)
C33 C34 1.387(3)
C34 C35 1.384(3)
C35 C36 1.393(2)
C37 C42 1.393(3)
C37 C38 1.396(2)
C38 C39 1.391(3)
C39 C40 1.381(3)
C40 C41 1.380(3)
C41 C42 1.394(3)
C43 C48 1.379(2)
C43 C44 1.386(2)
C44 C45 1.393(2)
C45 C46 1.374(3)
C46 C47 1.385(3)
C47 C48 1.394(3)
C49 C54 1.390(3)
C49 C50 1.404(3)
C50 C51 1.375(3)
C51 C52 1.367(4)
C52 C53 1.394(3)
C53 C54 1.391(3)
C55 C60 1.400(3)
C55 C56 1.402(3)
C56 C57 1.407(3)
C57 C58 1.375(4)
C58 C59 1.381(4)
C59 C60 1.393(3)
C61 C66 1.400(3)
C61 C62 1.408(2)
C62 C63 1.384(3)
C63 C64 1.390(3)
C64 C65 1.386(3)
C65 C66 1.393(3)
C67 C68 1.401(3)
C67 C72 1.404(3)
C68 C69 1.388(3)
C69 C70 1.383(3)
C70 C71 1.386(3)
C71 C72 1.392(3)

loop_
_geom_torsion_atom_site_label_1
_geom_torsion_atom_site_label_2
_geom_torsion_atom_site_label_3
_geom_torsion_atom_site_label_4
_geom_torsion
C2 Ru P1 C19 -159.11(7)
C1 Ru P1 C19 -116.35(7)
Cl Ru P1 C19 46.83(6)
P2 Ru P1 C19 83.20(15)
C2 Ru P1 C13 77.45(7)
C1 Ru P1 C13 120.21(7)
Cl Ru P1 C13 -76.61(6)
P2 Ru P1 C13 -40.24(16)
C2 Ru P1 C25 -38.65(7)
C1 Ru P1 C25 4.12(7)
Cl Ru P1 C25 167.30(6)
P2 Ru P1 C25 -156.33(14)
C2 Ru P2 C43 166.83(8)
C1 Ru P2 C43 123.94(8)
P1 Ru P2 C43 -75.60(16)
Cl Ru P2 C43 -39.32(6)
C2 Ru P2 C31 -71.61(7)
C1 Ru P2 C31 -114.50(7)
P1 Ru P2 C31 45.96(16)
Cl Ru P2 C31 82.23(5)
C2 Ru P2 C37 46.54(8)
C1 Ru P2 C37 3.64(8)
P1 Ru P2 C37 164.10(14)
Cl Ru P2 C37 -159.62(6)
C7 N1 C1 C2 4.7(4)
C3 N1 C1 C2 -168.9(2)
C7 N1 C1 Ru 175.39(17)
C3 N1 C1 Ru 1.8(3)
C2 Ru C1 N1 -174.5(3)
P1 Ru C1 N1 98.9(2)
Cl Ru C1 N1 12.2(4)
P2 Ru C1 N1 -83.0(2)
P1 Ru C1 C2 -86.65(9)
Cl Ru C1 C2 -173.30(13)
P2 Ru C1 C2 91.50(9)
C8 N2 C2 C1 174.7(2)
C12 N2 C2 C1 -5.5(4)
C8 N2 C2 Ru -3.6(3)
C12 N2 C2 Ru 176.19(15)
N1 C1 C2 N2 -4.7(5)
Ru C1 C2 N2 -178.9(3)
N1 C1 C2 Ru 174.3(3)
C1 Ru C2 N2 179.1(3)
P1 Ru C2 N2 -86.5(2)
Cl Ru C2 N2 -5.3(3)
P2 Ru C2 N2 88.6(2)
P1 Ru C2 C1 94.43(9)
Cl Ru C2 C1 175.62(8)
P2 Ru C2 C1 -90.47(9)
C1 N1 C3 C4 -131.43(17)
C7 N1 C3 C4 54.3(2)
N1 C3 C4 C5 -54.2(2)
C3 C4 C5 C6 56.6(2)
C4 C5 C6 C7 -57.8(2)
C1 N1 C7 C6 131.73(18)
C3 N1 C7 C6 -54.4(2)
C5 C6 C7 N1 55.7(2)
C2 N2 C8 C9 -120.86(16)
C12 N2 C8 C9 59.31(18)
N2 C8 C9 C10 -56.30(19)
C8 C9 C10 C11 54.5(2)
C9 C10 C11 C12 -53.4(2)
C2 N2 C12 C11 122.35(18)
C8 N2 C12 C11 -57.84(19)
C10 C11 C12 N2 53.9(2)
C19 P1 C13 C14 -103.65(14)
C25 P1 C13 C14 147.44(13)
Ru P1 C13 C14 25.38(15)
C19 P1 C13 C18 77.11(15)
C25 P1 C13 C18 -31.79(15)
Ru P1 C13 C18 -153.85(12)
C18 C13 C14 C15 0.7(2)
P1 C13 C14 C15 -178.59(13)
C13 C14 C15 C16 0.4(3)
C14 C15 C16 C17 -1.0(3)
C15 C16 C17 C18 0.4(3)
C16 C17 C18 C13 0.8(3)
C14 C13 C18 C17 -1.3(3)
P1 C13 C18 C17 177.99(14)
C13 P1 C19 C20 -15.37(15)
C25 P1 C19 C20 92.04(14)
Ru P1 C19 C20 -143.08(12)
C13 P1 C19 C24 166.00(14)
C25 P1 C19 C24 -86.59(15)
Ru P1 C19 C24 38.29(15)
C24 C19 C20 C21 0.7(2)
P1 C19 C20 C21 -177.97(13)
C19 C20 C21 C22 0.0(3)
C20 C21 C22 C23 -0.1(3)
C21 C22 C23 C24 -0.5(3)
C20 C19 C24 C23 -1.3(3)
P1 C19 C24 C23 177.41(16)
C22 C23 C24 C19 1.2(3)
C19 P1 C25 C26 -159.68(13)
C13 P1 C25 C26 -49.77(15)
Ru P1 C25 C26 73.20(14)
C19 P1 C25 C30 25.61(16)
C13 P1 C25 C30 135.52(14)
Ru P1 C25 C30 -101.51(14)
C30 C25 C26 C27 1.0(2)
P1 C25 C26 C27 -173.90(13)
C25 C26 C27 C28 -0.9(3)
C26 C27 C28 C29 -0.3(3)
C27 C28 C29 C30 1.3(3)
C28 C29 C30 C25 -1.2(3)
C26 C25 C30 C29 0.0(3)
P1 C25 C30 C29 174.70(14)
C43 P2 C31 C36 92.25(13)
C37 P2 C31 C36 -162.03(12)
Ru P2 C31 C36 -37.90(13)
C43 P2 C31 C32 -86.43(14)
C37 P2 C31 C32 19.30(15)
Ru P2 C31 C32 143.43(12)
C36 C31 C32 C33 0.3(2)
P2 C31 C32 C33 178.91(13)
C31 C32 C33 C34 -0.1(3)
C32 C33 C34 C35 -0.5(3)
C33 C34 C35 C36 0.8(3)
C34 C35 C36 C31 -0.6(3)
C32 C31 C36 C35 0.1(2)
P2 C31 C36 C35 -178.64(13)
C43 P2 C37 C42 -17.04(16)
C31 P2 C37 C42 -124.70(15)
Ru P2 C37 C42 112.89(14)
C43 P2 C37 C38 167.08(14)
C31 P2 C37 C38 59.42(15)
Ru P2 C37 C38 -62.99(15)
C42 C37 C38 C39 -0.6(3)
P2 C37 C38 C39 175.41(15)
C37 C38 C39 C40 0.7(3)
C38 C39 C40 C41 0.1(3)
C39 C40 C41 C42 -0.9(3)
C38 C37 C42 C41 -0.2(3)
P2 C37 C42 C41 -176.06(15)
C40 C41 C42 C37 0.9(3)
C31 P2 C43 C48 -153.71(17)
C37 P2 C43 C48 98.43(18)
Ru P2 C43 C48 -28.30(19)
C31 P2 C43 C44 32.97(16)
C37 P2 C43 C44 -74.89(15)
Ru P2 C43 C44 158.38(12)
C48 C43 C44 C45 -1.6(3)
P2 C43 C44 C45 171.72(13)
C43 C44 C45 C46 0.2(3)
C44 C45 C46 C47 0.7(3)
C45 C46 C47 C48 -0.1(4)
C44 C43 C48 C47 2.1(4)
P2 C43 C48 C47 -171.2(2)
C46 C47 C48 C43 -1.3(4)
C67 B C49 C54 -26.6(2)
C61 B C49 C54 94.4(2)
C55 B C49 C54 -145.21(17)
C67 B C49 C50 162.07(16)
C61 B C49 C50 -76.92(19)
C55 B C49 C50 43.5(2)
C54 C49 C50 C51 1.4(3)
B C49 C50 C51 173.44(18)
C49 C50 C51 C52 -2.3(3)
C50 C51 C52 C53 1.2(3)
C51 C52 C53 C54 0.6(3)
C50 C49 C54 C53 0.5(3)
B C49 C54 C53 -171.21(18)
C52 C53 C54 C49 -1.5(3)
C49 B C55 C60 -160.86(16)
C67 B C55 C60 75.4(2)
C61 B C55 C60 -46.2(2)
C49 B C55 C56 22.8(2)
C67 B C55 C56 -101.02(19)
C61 B C55 C56 137.38(17)
C60 C55 C56 C57 1.8(3)
B C55 C56 C57 178.30(17)
C55 C56 C57 C58 -0.5(3)
C56 C57 C58 C59 -1.1(3)
C57 C58 C59 C60 1.1(3)
C58 C59 C60 C55 0.3(3)
C56 C55 C60 C59 -1.7(3)
B C55 C60 C59 -178.34(17)
C49 B C61 C66 100.72(19)
C67 B C61 C66 -137.17(17)
C55 B C61 C66 -20.0(2)
C49 B C61 C62 -73.09(19)
C67 B C61 C62 49.0(2)
C55 B C61 C62 166.24(15)
C66 C61 C62 C63 0.5(3)
B C61 C62 C63 174.85(16)
C61 C62 C63 C64 0.8(3)
C62 C63 C64 C65 -1.0(3)
C63 C64 C65 C66 -0.1(3)
C64 C65 C66 C61 1.5(3)
C62 C61 C66 C65 -1.7(3)
B C61 C66 C65 -175.76(16)
C49 B C67 C68 -45.5(2)
C61 B C67 C68 -160.94(16)
C55 B C67 C68 77.5(2)
C49 B C67 C72 140.84(17)
C61 B C67 C72 25.4(2)
C55 B C67 C72 -96.16(19)
C72 C67 C68 C69 -0.1(3)
B C67 C68 C69 -174.18(17)
C67 C68 C69 C70 -0.5(3)
C68 C69 C70 C71 0.2(3)
C69 C70 C71 C72 0.6(3)
C70 C71 C72 C67 -1.2(3)
C68 C67 C72 C71 0.9(3)
B C67 C72 C71 174.87(16)
